data_1509133
loop_
_publ_author_name
'Gunbas, Gorkem'
'Hafezi, Nema'
'Sheppard, William L'
'Olmstead, Marilyn M'
'Stoyanova, Irini V'
'Tham, Fook S'
'Meyer, Matthew P'
'Mascal, Mark'

_publ_section_title
;
 Extreme oxatriquinanes and a record C-O bond length.
;
_journal_issue 12
_journal_name_full 'Nature chemistry'
_journal_page_first 1018
_journal_page_last 1023
_journal_paper_doi 10.1038/nchem.1502
_journal_volume 4
_journal_year 2012
_chemical_formula_moiety 'C18 H33 O , P F6'
_chemical_formula_sum 'C18 H33 F6 O P'
_chemical_formula_weight 410.41
_chemical_melting_point 492
_chemical_name_systematic
; 
 1,4,7- tri-iso-propyloxatriquinanium Hexafluorophosphate
;
_space_group_IT_number 161
_symmetry_cell_setting trigonal
_symmetry_space_group_name_Hall 'R 3 -2"c'
_symmetry_space_group_name_H-M 'R 3 c :H'
_atom_sites_solution_hydrogens geom
_atom_sites_solution_primary direct
_atom_sites_solution_secondary difmap
_audit_creation_method SHELXL-97
_cell_angle_alpha 90.00
_cell_angle_beta 90.00
_cell_angle_gamma 120.00
_cell_formula_units_Z 6
_cell_length_a 10.2958(19)
_cell_length_b 10.2958(19)
_cell_length_c 32.340(6)
_cell_measurement_reflns_used 9922
_cell_measurement_temperature 90(2)
_cell_measurement_theta_max 31.6
_cell_measurement_theta_min 2.6
_cell_volume 2968.9(10)
_computing_cell_refinement 'SAINT (Bruker, 2011)'
_computing_data_collection 'Apex2 (Bruker, 2011)'
_computing_data_reduction 'SAINT (Bruker, 2011)'
_computing_publication_material 'SHELXL-97 (Sheldrick, 2008)'
_computing_structure_refinement 'SHELXL-97 (Sheldrick, 2008)'
_computing_structure_solution 'SHELXS-97 (Sheldrick, 2008)'
_diffrn_ambient_temperature 90(2)
_diffrn_detector_area_resol_mean 8.3
_diffrn_measured_fraction_theta_full 0.998
_diffrn_measured_fraction_theta_max 0.998
_diffrn_measurement_device_type 'Bruker SMART DUO'
_diffrn_measurement_method \w
_diffrn_radiation_monochromator graphite
_diffrn_radiation_source 'fine-focus sealed tube'
_diffrn_radiation_type MoK\a
_diffrn_radiation_wavelength 0.71073
_diffrn_reflns_av_R_equivalents 0.0189
_diffrn_reflns_av_sigmaI/netI 0.0115
_diffrn_reflns_limit_h_max 15
_diffrn_reflns_limit_h_min -15
_diffrn_reflns_limit_k_max 14
_diffrn_reflns_limit_k_min -15
_diffrn_reflns_limit_l_max 47
_diffrn_reflns_limit_l_min -47
_diffrn_reflns_number 15378
_diffrn_reflns_theta_full 31.61
_diffrn_reflns_theta_max 31.61
_diffrn_reflns_theta_min 2.61
_exptl_absorpt_coefficient_mu 0.198
_exptl_absorpt_correction_T_max 0.9843
_exptl_absorpt_correction_T_min 0.9250
_exptl_absorpt_correction_type multi-scan
_exptl_absorpt_process_details 'SADABS (Sheldrick, 2008)'
_exptl_crystal_colour colorless
_exptl_crystal_density_diffrn 1.377
_exptl_crystal_density_method 'not measured'
_exptl_crystal_description plate
_exptl_crystal_F_000 1308
_exptl_crystal_size_max 0.40
_exptl_crystal_size_mid 0.20
_exptl_crystal_size_min 0.08
_refine_diff_density_max 0.251
_refine_diff_density_min -0.186
_refine_diff_density_rms 0.033
_refine_ls_abs_structure_details 'Flack H D (1983), Acta Cryst. A39, 876-881'
_refine_ls_abs_structure_Flack -0.01(6)
_refine_ls_extinction_method none
_refine_ls_goodness_of_fit_ref 1.019
_refine_ls_hydrogen_treatment constr
_refine_ls_matrix_type full
_refine_ls_number_parameters 81
_refine_ls_number_reflns 2208
_refine_ls_number_restraints 1
_refine_ls_restrained_S_all 1.019
_refine_ls_R_factor_all 0.0194
_refine_ls_R_factor_gt 0.0191
_refine_ls_shift/su_max 0.000
_refine_ls_shift/su_mean 0.000
_refine_ls_structure_factor_coef Fsqd
_refine_ls_weighting_details 'calc w=1/[\s^2^(Fo^2^)+(0.0449P)^2^+0.3179P] where P=(Fo^2^+2Fc^2^)/3'
_refine_ls_weighting_scheme calc
_refine_ls_wR_factor_gt 0.0564
_refine_ls_wR_factor_ref 0.0568
_reflns_number_gt 2180
_reflns_number_total 2208
_reflns_threshold_expression >2sigma(I)
_cod_data_source_file nchem.1502-s4.cif
_cod_data_source_block gg02
_cod_original_cell_volume 2968.8(10)
_cod_original_sg_symbol_H-M 'R 3c'
_cod_database_code 1509133

loop_
_symmetry_equiv_pos_as_xyz
'x, y, z'
'-y, x-y, z'
'-x+y, -x, z'
'-y, -x, z+1/2'
'-x+y, y, z+1/2'
'x, x-y, z+1/2'
'x+2/3, y+1/3, z+1/3'
'-y+2/3, x-y+1/3, z+1/3'
'-x+y+2/3, -x+1/3, z+1/3'
'-y+2/3, -x+1/3, z+5/6'
'-x+y+2/3, y+1/3, z+5/6'
'x+2/3, x-y+1/3, z+5/6'
'x+1/3, y+2/3, z+2/3'
'-y+1/3, x-y+2/3, z+2/3'
'-x+y+1/3, -x+2/3, z+2/3'
'-y+1/3, -x+2/3, z+7/6'
'-x+y+1/3, y+2/3, z+7/6'
'x+1/3, x-y+2/3, z+7/6'

loop_
_atom_site_label
_atom_site_type_symbol
_atom_site_fract_x
_atom_site_fract_y
_atom_site_fract_z
_atom_site_U_iso_or_equiv
_atom_site_adp_type
_atom_site_occupancy
_atom_site_symmetry_multiplicity
_atom_site_calc_flag
_atom_site_refinement_flags
O1 O 0.0000 0.0000 0.13986(3) 0.01244(14) Uani 1 3 d S
C1 C 0.16370(7) 0.06005(7) 0.12469(2) 0.01430(10) Uani 1 1 d .
C2 C 0.20497(7) 0.21277(7) 0.10681(2) 0.01767(11) Uani 1 1 d .
H2A H 0.2756 0.2382 0.0834 0.021 Uiso 1 1 calc R
H2B H 0.2524 0.2918 0.1282 0.021 Uiso 1 1 calc R
C3 C 0.05712(7) 0.19876(7) 0.09214(2) 0.01805(11) Uani 1 1 d .
H3A H 0.0664 0.2990 0.0899 0.022 Uiso 1 1 calc R
H3B H 0.0287 0.1494 0.0647 0.022 Uiso 1 1 calc R
C4 C 0.25630(7) 0.06346(7) 0.16232(2) 0.01689(11) Uani 1 1 d .
H4 H 0.2179 -0.0423 0.1715 0.020 Uiso 1 1 calc R
C5 C 0.24660(8) 0.15208(9) 0.19913(2) 0.02225(13) Uani 1 1 d .
H5A H 0.1413 0.1118 0.2068 0.033 Uiso 1 1 calc R
H5B H 0.2906 0.2579 0.1914 0.033 Uiso 1 1 calc R
H5C H 0.3018 0.1432 0.2226 0.033 Uiso 1 1 calc R
C6 C 0.42178(7) 0.12971(8) 0.14978(3) 0.02579(14) Uani 1 1 d .
H6A H 0.4294 0.0686 0.1277 0.039 Uiso 1 1 calc R
H6B H 0.4801 0.1301 0.1738 0.039 Uiso 1 1 calc R
H6C H 0.4612 0.2326 0.1399 0.039 Uiso 1 1 calc R
P1 P 0.3333 0.6667 0.131636(10) 0.01415(6) Uani 1 3 d S
F1 F 0.24981(5) 0.52058(6) 0.160693(16) 0.02529(11) Uani 1 1 d .
F2 F 0.39558(6) 0.58265(6) 0.103189(16) 0.02959(12) Uani 1 1 d .

loop_
_atom_site_aniso_label
_atom_site_aniso_U_11
_atom_site_aniso_U_22
_atom_site_aniso_U_33
_atom_site_aniso_U_23
_atom_site_aniso_U_13
_atom_site_aniso_U_12
O1 0.0114(2) 0.0114(2) 0.0145(4) 0.000 0.000 0.00569(10)
C1 0.0111(2) 0.0141(2) 0.0171(2) 0.0000(2) 0.00202(18) 0.0058(2)
C2 0.0151(2) 0.0147(2) 0.0220(3) 0.0037(2) 0.0041(2) 0.0066(2)
C3 0.0180(3) 0.0178(2) 0.0184(2) 0.0051(2) 0.0027(2) 0.0090(2)
C4 0.0134(2) 0.0161(2) 0.0216(3) -0.0029(2) -0.0036(2) 0.0076(2)
C5 0.0225(3) 0.0238(3) 0.0217(3) -0.0077(2) -0.0076(2) 0.0125(3)
C6 0.0135(3) 0.0245(3) 0.0384(4) -0.0044(3) -0.0020(3) 0.0087(2)
P1 0.01315(8) 0.01315(8) 0.01614(11) 0.000 0.000 0.00658(4)
F1 0.0285(2) 0.0161(2) 0.0259(2) 0.00509(17) 0.00315(17) 0.00718(17)
F2 0.0370(3) 0.0340(2) 0.0268(3) -0.00491(18) 0.00497(19) 0.0245(2)

loop_
_atom_type_symbol
_atom_type_description
_atom_type_scat_dispersion_real
_atom_type_scat_dispersion_imag
_atom_type_scat_source
C C 0.0033 0.0016 'International Tables Vol C Tables 4.2.6.8 and 6.1.1.4'
H H 0.0000 0.0000 'International Tables Vol C Tables 4.2.6.8 and 6.1.1.4'
O O 0.0106 0.0060 'International Tables Vol C Tables 4.2.6.8 and 6.1.1.4'
F F 0.0171 0.0103 'International Tables Vol C Tables 4.2.6.8 and 6.1.1.4'
P P 0.1023 0.0942 'International Tables Vol C Tables 4.2.6.8 and 6.1.1.4'

loop_
_geom_angle_atom_site_label_1
_geom_angle_atom_site_label_2
_geom_angle_atom_site_label_3
_geom_angle
_geom_angle_site_symmetry_1
_geom_angle_site_symmetry_3
C1 O1 C1 110.54(4) . 3
C1 O1 C1 110.54(4) . 2
C1 O1 C1 110.54(4) 3 2
C2 C1 C3 114.06(5) . 3
C2 C1 C4 115.33(5) . .
C3 C1 C4 114.14(5) 3 .
C2 C1 O1 102.56(4) . .
C3 C1 O1 101.50(5) 3 .
C4 C1 O1 107.22(5) . .
C1 C2 C3 105.63(5) . .
C1 C2 H2A 110.6 . .
C3 C2 H2A 110.6 . .
C1 C2 H2B 110.6 . .
C3 C2 H2B 110.6 . .
H2A C2 H2B 108.7 . .
C1 C3 C2 106.01(5) 2 .
C1 C3 H3A 110.5 2 .
C2 C3 H3A 110.5 . .
C1 C3 H3B 110.5 2 .
C2 C3 H3B 110.5 . .
H3A C3 H3B 108.7 . .
C5 C4 C1 113.86(5) . .
C5 C4 C6 109.14(6) . .
C1 C4 C6 109.77(6) . .
C5 C4 H4 108.0 . .
C1 C4 H4 108.0 . .
C6 C4 H4 108.0 . .
C4 C5 H5A 109.5 . .
C4 C5 H5B 109.5 . .
H5A C5 H5B 109.5 . .
C4 C5 H5C 109.5 . .
H5A C5 H5C 109.5 . .
H5B C5 H5C 109.5 . .
C4 C6 H6A 109.5 . .
C4 C6 H6B 109.5 . .
H6A C6 H6B 109.5 . .
C4 C6 H6C 109.5 . .
H6A C6 H6C 109.5 . .
H6B C6 H6C 109.5 . .
F2 P1 F2 90.23(3) . 2_665
F2 P1 F2 90.23(3) . 3_565
F2 P1 F2 90.23(3) 2_665 3_565
F2 P1 F1 90.30(3) . 2_665
F2 P1 F1 90.10(3) 2_665 2_665
F2 P1 F1 179.37(4) 3_565 2_665
F2 P1 F1 179.37(4) . 3_565
F2 P1 F1 90.30(3) 2_665 3_565
F2 P1 F1 90.10(3) 3_565 3_565
F1 P1 F1 89.36(3) 2_665 3_565
F2 P1 F1 90.10(3) . .
F2 P1 F1 179.37(4) 2_665 .
F2 P1 F1 90.31(3) 3_565 .
F1 P1 F1 89.36(3) 2_665 .
F1 P1 F1 89.36(3) 3_565 .

loop_
_geom_bond_atom_site_label_1
_geom_bond_atom_site_label_2
_geom_bond_distance
_geom_bond_site_symmetry_2
O1 C1 1.5562(7) .
O1 C1 1.5562(7) 3
O1 C1 1.5562(7) 2
C1 C2 1.5228(9) .
C1 C3 1.5300(9) 3
C1 C4 1.5355(9) .
C2 C3 1.5309(10) .
C2 H2A 0.9900 .
C2 H2B 0.9900 .
C3 C1 1.5300(9) 2
C3 H3A 0.9900 .
C3 H3B 0.9900 .
C4 C5 1.5330(9) .
C4 C6 1.5396(10) .
C4 H4 1.0000 .
C5 H5A 0.9800 .
C5 H5B 0.9800 .
C5 H5C 0.9800 .
C6 H6A 0.9800 .
C6 H6B 0.9800 .
C6 H6C 0.9800 .
P1 F2 1.5999(6) .
P1 F2 1.6000(6) 2_665
P1 F2 1.6000(6) 3_565
P1 F1 1.6097(5) 2_665
P1 F1 1.6097(5) 3_565
P1 F1 1.6098(5) .

loop_
_geom_torsion_atom_site_label_1
_geom_torsion_atom_site_label_2
_geom_torsion_atom_site_label_3
_geom_torsion_atom_site_label_4
_geom_torsion
_geom_torsion_site_symmetry_1
_geom_torsion_site_symmetry_4
C1 O1 C1 C2 131.74(4) 3 .
C1 O1 C1 C2 9.01(7) 2 .
C1 O1 C1 C3 13.60(7) 3 3
C1 O1 C1 C3 -109.12(5) 2 3
C1 O1 C1 C4 -106.40(7) 3 .
C1 O1 C1 C4 130.88(6) 2 .
C3 C1 C2 C3 80.45(7) 3 .
C4 C1 C2 C3 -144.57(5) . .
O1 C1 C2 C3 -28.40(6) . .
C1 C2 C3 C1 38.94(6) . 2
C2 C1 C4 C5 59.05(7) . .
C3 C1 C4 C5 -166.01(6) 3 .
O1 C1 C4 C5 -54.45(7) . .
C2 C1 C4 C6 -63.63(7) . .
C3 C1 C4 C6 71.31(7) 3 .
O1 C1 C4 C6 -177.12(5) . .
